data_7035188
loop_
_publ_author_name
'Ma, Yuguo'
'Lobkovsky, Emil B.'
'Coates, Geoffrey W.'

_publ_section_title
;
 Titanium(iv) catalysts with ancillary imino-spiroketonato ligands:
 synthesis, structure and olefin polymerization.
;
_journal_issue 27
_journal_name_full 'Dalton transactions (Cambridge, England : 2003)'
_journal_page_first 12265
_journal_page_last 12272
_journal_paper_doi 10.1039/c5dt01104c
_journal_volume 44
_journal_year 2015
_chemical_formula_moiety 'C36 H38 Cl2 F6 N2 O2 Ti'
_chemical_formula_sum 'C36 H38 Cl2 F6 N2 O2 Ti'
_chemical_formula_weight 763.48
_chemical_name_systematic
; 
 ? 
;
_space_group_IT_number 14
_symmetry_cell_setting monoclinic
_symmetry_space_group_name_Hall '-P 2ybc'
_symmetry_space_group_name_H-M 'P 1 21/c 1'
_atom_sites_solution_hydrogens geom
_atom_sites_solution_primary direct
_atom_sites_solution_secondary difmap
_audit_creation_method SHELXL-97
_audit_update_record
;
2015-03-19 deposited with the CCDC.
2015-05-18 downloaded from the CCDC.
;
_cell_angle_alpha 90.00
_cell_angle_beta 98.051(4)
_cell_angle_gamma 90.00
_cell_formula_units_Z 4
_cell_length_a 10.5392(15)
_cell_length_b 12.9101(17)
_cell_length_c 29.846(4)
_cell_measurement_temperature 173(2)
_cell_volume 4020.9(9)
_computing_cell_refinement 'Bruker SAINT'
_computing_data_collection 'Bruker SMART'
_computing_data_reduction 'Bruker SAINT'
_computing_molecular_graphics 'Bruker SHELXTL'
_computing_publication_material 'Bruker SHELXTL'
_computing_structure_refinement 'SHELXL-97 (Sheldrick, 1997)'
_computing_structure_solution 'SHELXS-97 (Sheldrick, 1990)'
_diffrn_ambient_temperature 173(2)
_diffrn_measured_fraction_theta_full 0.998
_diffrn_measured_fraction_theta_max 0.998
_diffrn_measurement_device_type 'Bruker SMART diffractometer'
_diffrn_measurement_method '0.3 deg. phi and omega scans'
_diffrn_radiation_monochromator graphite
_diffrn_radiation_source 'fine-focus sealed tube'
_diffrn_radiation_type MoK\a
_diffrn_radiation_wavelength 0.71073
_diffrn_reflns_av_R_equivalents 0.0490
_diffrn_reflns_av_sigmaI/netI 0.0422
_diffrn_reflns_limit_h_max 12
_diffrn_reflns_limit_h_min -13
_diffrn_reflns_limit_k_max 16
_diffrn_reflns_limit_k_min -16
_diffrn_reflns_limit_l_max 37
_diffrn_reflns_limit_l_min -37
_diffrn_reflns_number 39315
_diffrn_reflns_theta_full 26.37
_diffrn_reflns_theta_max 26.37
_diffrn_reflns_theta_min 2.51
_exptl_absorpt_coefficient_mu 0.405
_exptl_absorpt_correction_T_max 0.9235
_exptl_absorpt_correction_T_min 0.8549
_exptl_absorpt_correction_type multi-scan
_exptl_absorpt_process_details SADABS
_exptl_crystal_colour black
_exptl_crystal_density_diffrn 1.261
_exptl_crystal_density_method 'not measured'
_exptl_crystal_description block
_exptl_crystal_F_000 1576
_exptl_crystal_size_max 0.40
_exptl_crystal_size_mid 0.20
_exptl_crystal_size_min 0.20
_platon_squeeze_details
;
;
_refine_diff_density_max 0.942
_refine_diff_density_min -0.373
_refine_diff_density_rms 0.062
_refine_ls_extinction_method none
_refine_ls_goodness_of_fit_ref 1.029
_refine_ls_hydrogen_treatment riding
_refine_ls_matrix_type full
_refine_ls_number_parameters 442
_refine_ls_number_reflns 8206
_refine_ls_number_restraints 0
_refine_ls_restrained_S_all 1.029
_refine_ls_R_factor_all 0.0691
_refine_ls_R_factor_gt 0.0485
_refine_ls_shift/su_max 0.001
_refine_ls_shift/su_mean 0.000
_refine_ls_structure_factor_coef Fsqd
_refine_ls_weighting_details 'calc w=1/[\s^2^(Fo^2^)+(0.0674P)^2^+2.5472P] where P=(Fo^2^+2Fc^2^)/3'
_refine_ls_weighting_scheme calc
_refine_ls_wR_factor_gt 0.1222
_refine_ls_wR_factor_ref 0.1309
_reflns_number_gt 6249
_reflns_number_total 8206
_reflns_threshold_expression >2sigma(I)
_cod_data_source_file c5dt01104c2.cif
_cod_data_source_block ym1
_cod_depositor_comments
;
The following automatic conversions were performed:

'_symmetry_cell_setting' value 'Monoclinic' changed to 'monoclinic'
according to
/usr/data/users/saulius/crontab/automatic-downloads/rss-feeds/RSC/lib/dictionaries/cif_core.dic
dictionary named 'cif_core.dic' version 2.4.2 from 2011-04-26.

Automatic conversion script
Id: cif_fix_values 3271 2015-04-21 07:52:19Z andrius 

 Adding full bibliography for 7035186--7035189.cif.
;
_cod_original_cell_volume 4020.9(10)
_cod_original_sg_symbol_H-M P2(1)/c
_cod_database_code 7035188

loop_
_symmetry_equiv_pos_as_xyz
'x, y, z'
'-x, y+1/2, -z+1/2'
'-x, -y, -z'
'x, -y-1/2, z-1/2'

loop_
_atom_site_label
_atom_site_type_symbol
_atom_site_fract_x
_atom_site_fract_y
_atom_site_fract_z
_atom_site_U_iso_or_equiv
_atom_site_adp_type
_atom_site_occupancy
_atom_site_symmetry_multiplicity
_atom_site_calc_flag
_atom_site_refinement_flags
Ti1 Ti 0.69847(4) 0.61698(3) 0.159316(14) 0.01905(12) Uani 1 1 d .
Cl1 Cl 0.66106(7) 0.63214(5) 0.23216(2) 0.03300(17) Uani 1 1 d .
Cl2 Cl 0.88276(6) 0.71256(4) 0.16359(2) 0.02881(16) Uani 1 1 d .
F1 F 0.7978(2) 0.70426(17) -0.00453(7) 0.0670(6) Uani 1 1 d .
F2 F 0.6780(3) 0.57141(14) -0.00717(6) 0.0690(7) Uani 1 1 d .
F3 F 0.5943(2) 0.71824(16) -0.02025(6) 0.0658(6) Uani 1 1 d .
F4 F 0.36090(16) 0.32030(14) 0.17774(6) 0.0457(4) Uani 1 1 d .
F5 F 0.33045(16) 0.38309(12) 0.11061(6) 0.0428(4) Uani 1 1 d .
F6 F 0.44942(16) 0.25209(12) 0.12401(6) 0.0413(4) Uani 1 1 d .
O1 O 0.78403(16) 0.49161(12) 0.16834(6) 0.0224(4) Uani 1 1 d .
O2 O 0.59171(16) 0.72730(12) 0.13864(5) 0.0216(4) Uani 1 1 d .
N1 N 0.53665(19) 0.50901(14) 0.14636(7) 0.0203(4) Uani 1 1 d .
N2 N 0.7069(2) 0.60869(15) 0.08526(7) 0.0235(4) Uani 1 1 d .
C1 C 0.7678(2) 0.39759(17) 0.18299(8) 0.0224(5) Uani 1 1 d .
C2 C 0.8889(2) 0.34971(18) 0.20729(9) 0.0253(5) Uani 1 1 d .
C3 C 1.0067(3) 0.3724(2) 0.18348(11) 0.0367(7) Uani 1 1 d .
H3A H 1.0295 0.3109 0.1665 0.044 Uiso 1 1 calc R
H3B H 0.9894 0.4312 0.1622 0.044 Uiso 1 1 calc R
C4 C 1.1129(4) 0.3988(3) 0.22108(15) 0.0683(11) Uani 1 1 d .
H4A H 1.1519 0.3353 0.2356 0.082 Uiso 1 1 calc R
H4B H 1.1805 0.4402 0.2095 0.082 Uiso 1 1 calc R
C5 C 1.0479(3) 0.4599(3) 0.25319(14) 0.0565(9) Uani 1 1 d .
H5A H 1.0357 0.5325 0.2428 0.068 Uiso 1 1 calc R
H5B H 1.0989 0.4596 0.2837 0.068 Uiso 1 1 calc R
C6 C 0.9199(3) 0.4073(2) 0.25404(9) 0.0313(6) Uani 1 1 d .
H6A H 0.8528 0.4591 0.2576 0.038 Uiso 1 1 calc R
H6B H 0.9251 0.3573 0.2794 0.038 Uiso 1 1 calc R
C7 C 0.8714(3) 0.23352(19) 0.21409(10) 0.0342(6) Uani 1 1 d .
H7A H 0.8738 0.1969 0.1851 0.041 Uiso 1 1 calc R
H7B H 0.9425 0.2070 0.2363 0.041 Uiso 1 1 calc R
C8 C 0.7455(3) 0.2124(2) 0.23080(10) 0.0352(7) Uani 1 1 d .
H8A H 0.7405 0.2527 0.2587 0.042 Uiso 1 1 calc R
H8B H 0.7395 0.1379 0.2382 0.042 Uiso 1 1 calc R
C9 C 0.6350(3) 0.24204(19) 0.19480(10) 0.0328(6) Uani 1 1 d .
H9A H 0.5535 0.2362 0.2075 0.039 Uiso 1 1 calc R
H9B H 0.6314 0.1931 0.1691 0.039 Uiso 1 1 calc R
C10 C 0.6488(2) 0.35258(17) 0.17753(8) 0.0231(5) Uani 1 1 d .
C11 C 0.5398(2) 0.40870(18) 0.15546(8) 0.0221(5) Uani 1 1 d .
C12 C 0.4187(3) 0.3416(2) 0.14203(10) 0.0315(6) Uani 1 1 d .
C13 C 0.4168(2) 0.56093(17) 0.13152(8) 0.0218(5) Uani 1 1 d .
C14 C 0.3380(3) 0.5840(2) 0.16344(10) 0.0313(6) Uani 1 1 d .
H14A H 0.3624 0.5655 0.1942 0.038 Uiso 1 1 calc R
C15 C 0.2231(3) 0.6345(2) 0.14996(11) 0.0402(7) Uani 1 1 d .
H15A H 0.1673 0.6493 0.1715 0.048 Uiso 1 1 calc R
C16 C 0.1894(3) 0.6636(2) 0.10537(12) 0.0421(8) Uani 1 1 d .
H16A H 0.1107 0.6986 0.0964 0.051 Uiso 1 1 calc R
C17 C 0.2694(3) 0.6419(2) 0.07398(11) 0.0378(7) Uani 1 1 d .
H17A H 0.2459 0.6623 0.0434 0.045 Uiso 1 1 calc R
C18 C 0.3840(3) 0.5907(2) 0.08676(9) 0.0297(6) Uani 1 1 d .
H18A H 0.4397 0.5761 0.0651 0.036 Uiso 1 1 calc R
C19 C 0.5918(2) 0.80206(17) 0.10906(8) 0.0235(5) Uani 1 1 d .
C20 C 0.5397(3) 0.90267(18) 0.12505(9) 0.0269(6) Uani 1 1 d .
C21 C 0.6331(3) 0.94092(19) 0.16734(10) 0.0320(6) Uani 1 1 d .
H21A H 0.6983 0.8873 0.1772 0.038 Uiso 1 1 calc R
H21B H 0.6775 1.0051 0.1601 0.038 Uiso 1 1 calc R
C22 C 0.5500(3) 0.9613(3) 0.20426(12) 0.0517(9) Uani 1 1 d .
H22A H 0.5991 0.9498 0.2346 0.062 Uiso 1 1 calc R
H22B H 0.5169 1.0332 0.2025 0.062 Uiso 1 1 calc R
C23 C 0.4432(4) 0.8852(3) 0.19491(13) 0.0602(10) Uani 1 1 d .
H23A H 0.3681 0.9074 0.2090 0.072 Uiso 1 1 calc R
H23B H 0.4705 0.8157 0.2065 0.072 Uiso 1 1 calc R
C24 C 0.4117(3) 0.8842(2) 0.14366(11) 0.0356(7) Uani 1 1 d .
H24A H 0.3495 0.9396 0.1333 0.043 Uiso 1 1 calc R
H24B H 0.3743 0.8167 0.1331 0.043 Uiso 1 1 calc R
C25 C 0.5245(3) 0.9834(2) 0.08715(11) 0.0418(7) Uani 1 1 d .
H25A H 0.4451 0.9691 0.0662 0.050 Uiso 1 1 calc R
H25B H 0.5167 1.0531 0.1003 0.050 Uiso 1 1 calc R
C26 C 0.6376(4) 0.9817(2) 0.06131(12) 0.0485(8) Uani 1 1 d .
H26A H 0.7180 0.9900 0.0825 0.058 Uiso 1 1 calc R
H26B H 0.6310 1.0397 0.0394 0.058 Uiso 1 1 calc R
C27 C 0.6392(4) 0.8790(2) 0.03635(11) 0.0467(8) Uani 1 1 d .
H27A H 0.7178 0.8748 0.0217 0.056 Uiso 1 1 calc R
H27B H 0.5644 0.8755 0.0123 0.056 Uiso 1 1 calc R
C28 C 0.6355(3) 0.78713(19) 0.06841(9) 0.0287(6) Uani 1 1 d .
C29 C 0.6779(2) 0.68507(19) 0.05658(8) 0.0261(6) Uani 1 1 d .
C30 C 0.6877(4) 0.6690(2) 0.00603(10) 0.0433(8) Uani 1 1 d .
C31 C 0.7676(3) 0.5150(2) 0.07214(8) 0.0283(6) Uani 1 1 d .
C32 C 0.8968(3) 0.5178(3) 0.06945(11) 0.0485(8) Uani 1 1 d .
H32A H 0.9421 0.5815 0.0735 0.058 Uiso 1 1 calc R
C33 C 0.9607(4) 0.4284(4) 0.06090(14) 0.0763(14) Uani 1 1 d .
H33A H 1.0497 0.4306 0.0588 0.092 Uiso 1 1 calc R
C34 C 0.8961(5) 0.3365(4) 0.05550(13) 0.0805(16) Uani 1 1 d .
H34A H 0.9406 0.2749 0.0499 0.097 Uiso 1 1 calc R
C35 C 0.7664(5) 0.3328(2) 0.05819(11) 0.0640(12) Uani 1 1 d .
H35A H 0.7221 0.2687 0.0544 0.077 Uiso 1 1 calc R
C36 C 0.7003(3) 0.4229(2) 0.06646(10) 0.0402(7) Uani 1 1 d .
H36A H 0.6109 0.4209 0.0682 0.048 Uiso 1 1 calc R

loop_
_atom_site_aniso_label
_atom_site_aniso_U_11
_atom_site_aniso_U_22
_atom_site_aniso_U_33
_atom_site_aniso_U_23
_atom_site_aniso_U_13
_atom_site_aniso_U_12
Ti1 0.0210(2) 0.01475(19) 0.0210(2) 0.00014(16) 0.00175(17) 0.00074(16)
Cl1 0.0421(4) 0.0349(3) 0.0227(3) -0.0015(3) 0.0071(3) 0.0024(3)
Cl2 0.0241(3) 0.0247(3) 0.0368(4) -0.0007(3) 0.0013(3) -0.0049(2)
F1 0.0844(16) 0.0785(15) 0.0462(12) 0.0026(10) 0.0380(12) 0.0007(12)
F2 0.137(2) 0.0432(10) 0.0235(9) -0.0090(8) -0.0003(11) 0.0086(12)
F3 0.0979(17) 0.0698(13) 0.0248(9) 0.0005(9) -0.0093(10) 0.0270(12)
F4 0.0369(10) 0.0512(10) 0.0517(11) 0.0019(8) 0.0158(8) -0.0170(8)
F5 0.0350(9) 0.0298(8) 0.0567(11) 0.0009(7) -0.0177(8) -0.0063(7)
F6 0.0453(10) 0.0234(7) 0.0515(10) -0.0115(7) -0.0061(8) -0.0042(7)
O1 0.0199(9) 0.0179(8) 0.0293(9) 0.0031(7) 0.0034(7) 0.0014(6)
O2 0.0248(9) 0.0175(7) 0.0225(9) 0.0001(6) 0.0033(7) 0.0018(7)
N1 0.0206(11) 0.0183(9) 0.0224(11) -0.0014(8) 0.0041(8) 0.0004(8)
N2 0.0247(11) 0.0213(10) 0.0246(11) -0.0032(8) 0.0043(9) -0.0008(8)
C1 0.0286(14) 0.0154(10) 0.0236(13) -0.0012(9) 0.0052(11) 0.0031(9)
C2 0.0235(13) 0.0228(12) 0.0292(14) 0.0041(10) 0.0022(11) 0.0044(10)
C3 0.0313(16) 0.0350(14) 0.0464(18) 0.0085(13) 0.0145(13) 0.0115(12)
C4 0.036(2) 0.076(3) 0.094(3) 0.008(2) 0.010(2) -0.0043(18)
C5 0.0375(19) 0.053(2) 0.077(3) -0.0160(18) 0.0009(18) -0.0124(16)
C6 0.0292(15) 0.0298(13) 0.0337(15) 0.0039(11) -0.0002(12) 0.0035(11)
C7 0.0360(16) 0.0200(12) 0.0456(17) 0.0064(11) 0.0018(13) 0.0065(11)
C8 0.0400(17) 0.0215(12) 0.0431(17) 0.0124(11) 0.0019(13) -0.0003(11)
C9 0.0376(16) 0.0189(12) 0.0408(16) 0.0049(11) 0.0013(13) -0.0039(11)
C10 0.0291(14) 0.0174(11) 0.0233(13) 0.0011(9) 0.0054(11) -0.0002(9)
C11 0.0261(13) 0.0210(11) 0.0198(12) -0.0023(9) 0.0055(10) -0.0018(10)
C12 0.0312(15) 0.0252(12) 0.0375(16) -0.0007(11) 0.0023(13) -0.0039(11)
C13 0.0186(12) 0.0180(11) 0.0277(13) -0.0030(9) -0.0004(10) -0.0019(9)
C14 0.0242(14) 0.0358(14) 0.0337(15) -0.0047(12) 0.0039(12) -0.0009(11)
C15 0.0213(15) 0.0475(17) 0.052(2) -0.0137(14) 0.0072(13) 0.0040(12)
C16 0.0242(15) 0.0343(15) 0.064(2) -0.0040(14) -0.0086(15) 0.0061(12)
C17 0.0330(16) 0.0359(15) 0.0396(17) 0.0055(12) -0.0118(13) 0.0011(12)
C18 0.0291(15) 0.0297(13) 0.0291(14) -0.0004(11) 0.0000(12) -0.0020(11)
C19 0.0220(13) 0.0208(11) 0.0260(13) 0.0016(10) -0.0020(10) 0.0001(9)
C20 0.0278(14) 0.0184(11) 0.0340(15) 0.0005(10) 0.0023(11) 0.0044(10)
C21 0.0330(15) 0.0184(12) 0.0437(17) -0.0031(11) 0.0020(13) -0.0002(10)
C22 0.058(2) 0.0527(19) 0.046(2) -0.0167(16) 0.0133(17) -0.0080(17)
C23 0.064(3) 0.056(2) 0.066(3) -0.0044(18) 0.030(2) -0.0038(18)
C24 0.0272(15) 0.0278(13) 0.0516(19) -0.0033(12) 0.0046(13) 0.0053(11)
C25 0.052(2) 0.0252(13) 0.0476(19) 0.0084(12) 0.0062(15) 0.0124(13)
C26 0.069(2) 0.0261(14) 0.054(2) 0.0147(13) 0.0200(18) 0.0069(14)
C27 0.072(2) 0.0345(15) 0.0360(17) 0.0148(13) 0.0162(16) 0.0111(15)
C28 0.0363(16) 0.0245(12) 0.0252(14) 0.0044(10) 0.0032(12) 0.0028(11)
C29 0.0266(14) 0.0309(13) 0.0208(13) -0.0011(10) 0.0034(11) -0.0018(11)
C30 0.069(2) 0.0378(15) 0.0232(15) -0.0009(12) 0.0088(15) 0.0067(15)
C31 0.0362(16) 0.0295(13) 0.0197(13) -0.0040(10) 0.0055(11) 0.0068(11)
C32 0.0370(18) 0.067(2) 0.0409(18) -0.0186(16) 0.0046(14) 0.0118(16)
C33 0.058(3) 0.111(4) 0.057(2) -0.036(2) -0.001(2) 0.047(3)
C34 0.113(4) 0.081(3) 0.044(2) -0.022(2) -0.001(2) 0.067(3)
C35 0.128(4) 0.0294(16) 0.0364(19) -0.0082(14) 0.018(2) 0.014(2)
C36 0.064(2) 0.0287(14) 0.0310(16) -0.0062(12) 0.0187(15) 0.0007(14)

loop_
_atom_type_symbol
_atom_type_description
_atom_type_scat_dispersion_real
_atom_type_scat_dispersion_imag
_atom_type_scat_source
C C 0.0033 0.0016 'International Tables Vol C Tables 4.2.6.8 and 6.1.1.4'
H H 0.0000 0.0000 'International Tables Vol C Tables 4.2.6.8 and 6.1.1.4'
N N 0.0061 0.0033 'International Tables Vol C Tables 4.2.6.8 and 6.1.1.4'
O O 0.0106 0.0060 'International Tables Vol C Tables 4.2.6.8 and 6.1.1.4'
F F 0.0171 0.0103 'International Tables Vol C Tables 4.2.6.8 and 6.1.1.4'
Cl Cl 0.1484 0.1585 'International Tables Vol C Tables 4.2.6.8 and 6.1.1.4'
Ti Ti 0.2776 0.4457 'International Tables Vol C Tables 4.2.6.8 and 6.1.1.4'

loop_
_geom_angle_atom_site_label_1
_geom_angle_atom_site_label_2
_geom_angle_atom_site_label_3
_geom_angle
O1 Ti1 O2 166.66(7)
O1 Ti1 N1 79.70(7)
O2 Ti1 N1 90.51(7)
O1 Ti1 N2 90.92(7)
O2 Ti1 N2 79.31(7)
N1 Ti1 N2 86.14(7)
O1 Ti1 Cl1 94.71(6)
O2 Ti1 Cl1 94.21(6)
N1 Ti1 Cl1 89.34(6)
N2 Ti1 Cl1 172.05(6)
O1 Ti1 Cl2 94.06(6)
O2 Ti1 Cl2 94.28(6)
N1 Ti1 Cl2 169.86(6)
N2 Ti1 Cl2 85.97(6)
Cl1 Ti1 Cl2 99.20(3)
C1 O1 Ti1 140.70(16)
C19 O2 Ti1 136.82(16)
C11 N1 C13 120.9(2)
C11 N1 Ti1 126.11(17)
C13 N1 Ti1 112.60(13)
C29 N2 C31 121.5(2)
C29 N2 Ti1 124.95(16)
C31 N2 Ti1 112.91(15)
O1 C1 C10 120.9(2)
O1 C1 C2 113.5(2)
C10 C1 C2 125.5(2)
C1 C2 C7 110.9(2)
C1 C2 C3 112.5(2)
C7 C2 C3 111.5(2)
C1 C2 C6 106.8(2)
C7 C2 C6 111.1(2)
C3 C2 C6 103.8(2)
C4 C3 C2 105.2(3)
C5 C4 C3 103.8(3)
C4 C5 C6 105.4(3)
C5 C6 C2 105.8(2)
C8 C7 C2 110.5(2)
C7 C8 C9 110.1(2)
C8 C9 C10 111.9(2)
C1 C10 C11 120.0(2)
C1 C10 C9 118.9(2)
C11 C10 C9 121.1(2)
N1 C11 C10 125.6(2)
N1 C11 C12 119.9(2)
C10 C11 C12 114.4(2)
F4 C12 F6 108.0(2)
F4 C12 F5 107.1(2)
F6 C12 F5 104.4(2)
F4 C12 C11 111.2(2)
F6 C12 C11 110.6(2)
F5 C12 C11 115.1(2)
C14 C13 C18 120.8(2)
C14 C13 N1 118.2(2)
C18 C13 N1 120.9(2)
C13 C14 C15 119.1(3)
C16 C15 C14 120.3(3)
C17 C16 C15 120.1(3)
C16 C17 C18 120.3(3)
C17 C18 C13 119.2(3)
O2 C19 C28 121.7(2)
O2 C19 C20 112.7(2)
C28 C19 C20 125.6(2)
C19 C20 C25 110.9(2)
C19 C20 C24 110.7(2)
C25 C20 C24 111.3(2)
C19 C20 C21 108.1(2)
C25 C20 C21 111.7(2)
C24 C20 C21 103.9(2)
C22 C21 C20 106.1(2)
C23 C22 C21 104.3(3)
C22 C23 C24 104.3(3)
C23 C24 C20 106.4(2)
C26 C25 C20 111.1(2)
C25 C26 C27 109.1(3)
C26 C27 C28 111.5(2)
C19 C28 C29 119.8(2)
C19 C28 C27 119.1(2)
C29 C28 C27 121.1(2)
N2 C29 C28 125.1(2)
N2 C29 C30 119.7(2)
C28 C29 C30 115.2(2)
F2 C30 F1 106.9(3)
F2 C30 F3 105.0(3)
F1 C30 F3 107.2(3)
F2 C30 C29 114.1(2)
F1 C30 C29 111.6(3)
F3 C30 C29 111.6(3)
C32 C31 C36 120.7(3)
C32 C31 N2 118.2(3)
C36 C31 N2 120.9(3)
C31 C32 C33 120.1(4)
C34 C33 C32 120.1(4)
C33 C34 C35 120.3(3)
C34 C35 C36 120.3(4)
C31 C36 C35 118.5(3)

loop_
_geom_bond_atom_site_label_1
_geom_bond_atom_site_label_2
_geom_bond_distance
Ti1 O1 1.8541(16)
Ti1 O2 1.8657(16)
Ti1 N1 2.195(2)
Ti1 N2 2.227(2)
Ti1 Cl1 2.2717(8)
Ti1 Cl2 2.2896(8)
F1 C30 1.325(4)
F2 C30 1.320(3)
F3 C30 1.331(4)
F4 C12 1.329(3)
F5 C12 1.337(3)
F6 C12 1.333(3)
O1 C1 1.310(3)
O2 C19 1.308(3)
N1 C11 1.323(3)
N1 C13 1.444(3)
N2 C29 1.313(3)
N2 C31 1.447(3)
C1 C10 1.370(4)
C1 C2 1.509(3)
C2 C7 1.528(3)
C2 C3 1.542(4)
C2 C6 1.574(4)
C3 C4 1.509(5)
C4 C5 1.481(5)
C5 C6 1.514(4)
C7 C8 1.506(4)
C8 C9 1.519(4)
C9 C10 1.531(3)
C10 C11 1.438(4)
C11 C12 1.548(4)
C13 C14 1.381(4)
C13 C18 1.387(4)
C14 C15 1.384(4)
C15 C16 1.380(5)
C16 C17 1.374(5)
C17 C18 1.383(4)
C19 C28 1.371(4)
C19 C20 1.513(3)
C20 C25 1.530(4)
C20 C24 1.548(4)
C20 C21 1.568(4)
C21 C22 1.524(4)
C22 C23 1.491(5)
C23 C24 1.519(5)
C25 C26 1.507(5)
C26 C27 1.522(4)
C27 C28 1.528(4)
C28 C29 1.451(3)
C29 C30 1.540(4)
C31 C32 1.377(4)
C31 C36 1.383(4)
C32 C33 1.379(5)
C33 C34 1.366(7)
C34 C35 1.381(7)
C35 C36 1.396(4)

loop_
_platon_squeeze_void_nr
_platon_squeeze_void_average_x
_platon_squeeze_void_average_y
_platon_squeeze_void_average_z
_platon_squeeze_void_volume
_platon_squeeze_void_count_electrons
_platon_squeeze_void_content
1 0.000 0.000 0.000 395 78 ' '
2 0.000 0.500 0.500 395 78 ' '
